data_4348961
loop_
_publ_author_name
'Zhang, Xuan'
'Saber, Mohamed R.'
'Prosvirin, Andrey P.'
'Reibenspies, Joseph H.'
'Sun, Lei'
'Ballesteros-Rivas, Maria'
'Zhao, Hanhua'
'Dunbar, Kim R.'

_publ_section_title
;
 Magnetic ordering in TCNQ-based metal--organic frameworks with
 host--guest interactions
;
_journal_issue 10
_journal_name_full 'Inorganic Chemistry Frontiers'
_journal_page_first 904
_journal_paper_doi 10.1039/C5QI00128E
_journal_volume 2
_journal_year 2015
_chemical_formula_moiety '0.25(C88 H48 Fe4 N24), 2(C6 H7 N)'
_chemical_formula_sum 'C34 H26 Fe N8'
_chemical_formula_weight 602.48
_chemical_name_common FeTCNQ(4,4'-bpy)_aniline
_chemical_name_systematic 'Iron(II) tetracyanoquinodimethane 4,4'-bipyridyl aniline'
_space_group_crystal_system tetragonal
_space_group_IT_number 140
_space_group_name_Hall '-I 4 2c'
_space_group_name_H-M_alt 'I 4/m c m'
_atom_sites_solution_hydrogens geom
_atom_sites_solution_primary direct
_audit_creation_date 2015-07-21
_audit_creation_method
;
Olex2 1.2
(compiled 2015.01.26 svn.r3150 for OlexSys, GUI svn.r4998)
;
_audit_update_record
;
2015-07-22 deposited with the CCDC.
2015-08-26 downloaded from the CCDC.
;
_cell_angle_alpha 90
_cell_angle_beta 90
_cell_angle_gamma 90
_cell_formula_units_Z 4
_cell_length_a 12.340(2)
_cell_length_b 12.340(2)
_cell_length_c 22.852(4)
_cell_measurement_temperature 110
_cell_volume 3479.8(10)
_computing_molecular_graphics 'Olex2 (Dolomanov et al., 2009)'
_computing_publication_material 'Olex2 (Dolomanov et al., 2009)'
_computing_structure_refinement 'ShelXL (Sheldrick, 2008)'
_computing_structure_solution 'ShelXT (Sheldrick, 2015)'
_diffrn_ambient_temperature 110(2)
_diffrn_measured_fraction_theta_full 0.985
_diffrn_measured_fraction_theta_max 0.985
_diffrn_measurement_device_type 'Bruker APEX-II CCD'
_diffrn_radiation_type MoK\a
_diffrn_radiation_wavelength 0.71073
_diffrn_reflns_av_R_equivalents 0.0343
_diffrn_reflns_av_unetI/netI 0.0112
_diffrn_reflns_Laue_measured_fraction_full 0.985
_diffrn_reflns_Laue_measured_fraction_max 0.985
_diffrn_reflns_limit_h_max 14
_diffrn_reflns_limit_h_min -14
_diffrn_reflns_limit_k_max 14
_diffrn_reflns_limit_k_min -14
_diffrn_reflns_limit_l_max 27
_diffrn_reflns_limit_l_min -27
_diffrn_reflns_number 15663
_diffrn_reflns_point_group_measured_fraction_full 0.985
_diffrn_reflns_point_group_measured_fraction_max 0.985
_diffrn_reflns_theta_full 24.993
_diffrn_reflns_theta_max 24.993
_diffrn_reflns_theta_min 1.782
_exptl_absorpt_coefficient_mu 0.466
_exptl_absorpt_correction_T_max 0.7455
_exptl_absorpt_correction_T_min 0.6602
_exptl_absorpt_correction_type multi-scan
_exptl_absorpt_process_details
'SADABS-2012/1 (Bruker,2012) was used for absorption correction. wR2(int) was 0.0507 before and 0.0431 after correction. The Ratio of minimum to maximum transmission is 0.8856. The \l/2 correction factor is 0.0015.'
_exptl_crystal_colour red
_exptl_crystal_colour_primary red
_exptl_crystal_density_diffrn 1.150
_exptl_crystal_description plate
_exptl_crystal_F_000 1248
_exptl_crystal_size_max 0.1
_exptl_crystal_size_mid 0.08
_exptl_crystal_size_min 0.04
_refine_diff_density_max 1.296
_refine_diff_density_min -0.542
_refine_diff_density_rms 0.122
_refine_ls_extinction_method none
_refine_ls_goodness_of_fit_ref 1.192
_refine_ls_hydrogen_treatment constr
_refine_ls_matrix_type full
_refine_ls_number_parameters 60
_refine_ls_number_reflns 838
_refine_ls_number_restraints 59
_refine_ls_restrained_S_all 1.272
_refine_ls_R_factor_all 0.0883
_refine_ls_R_factor_gt 0.0772
_refine_ls_shift/su_max 0.000
_refine_ls_shift/su_mean 0.000
_refine_ls_structure_factor_coef Fsqd
_refine_ls_weighting_details 'w=1/[\s^2^(Fo^2^)+(0.1192P)^2^+18.2775P] where P=(Fo^2^+2Fc^2^)/3'
_refine_ls_weighting_scheme calc
_refine_ls_wR_factor_gt 0.2003
_refine_ls_wR_factor_ref 0.2258
_reflns_Friedel_coverage 0.000
_reflns_number_gt 715
_reflns_number_total 838
_reflns_threshold_expression 'I > 2\s(I)'
_cod_data_source_file c5qi00128e2.cif
_cod_data_source_block i4mcm
_cod_original_cell_volume 3480.0(13)
_cod_database_code 4348961
_shelx_space_group_comment
;
The symmetry employed for this shelxl refinement is uniquely defined
by the following loop, which should always be used as a source of
symmetry information in preference to the above space-group names.
They are only intended as comments.
;
_olex2_refinement_description
;
1. Fixed Uiso
 At 1.2 times of:
  All C(H) groups, All N(H,H) groups
2. Rigid bond restraints
 Fe1, N1, C1, C2, C3, C4, N2, C5, C6, C7
 with sigma for 1-2 distances of 0.005 and sigma for 1-3 distances of 0.005
3. Uiso/Uaniso restraints and constraints
Fe1 \\sim N1 \\sim C1 \\sim C2 \\sim C3 \\sim C4 \\sim N2 \\sim C5 \\sim C6
\\sim C7: within 1.7A with sigma of 0.005 and sigma for terminal atoms of 0.01
Uiso(N1A) = Uiso(C1A) = Uiso(C2A) = Uiso(C3A) = Uiso(C4A) = Uiso(C5A) =
Uiso(C6A)
4. Others
 Fixed Sof: C5(0.5) H5(0.5) C6(0.5) H6(0.5) N1A(0.25) H1AA(0.25) H1AB(0.25)
 C1A(0.25) C2A(0.25) H2A(0.25) C3A(0.25) H3A(0.25) C4A(0.25) H4A(0.25)
 C5A(0.25) H5A(0.25) C6A(0.25) H6A(0.25)
5.a Free rotating group:
 N1A(C1A,C2A,C3A,C4A,C5A,C6A)
5.b Aromatic/amide H refined with riding coordinates:
 C4(H4), C5(H5), C6(H6), C2A(H2A), C3A(H3A), C4A(H4A), C5A(H5A), C6A(H6A)
5.c X=CH2 refined with riding coordinates:
 N1A(H1AA,H1AB)
;
_shelx_shelxl_version_number 2014/7
_olex2_submission_special_instructions 'No special instructions were received'

loop_
_space_group_symop_operation_xyz
'x, y, z'
'-x, -y, z'
'-y, x, z'
'y, -x, z'
'-x, y, -z+1/2'
'x, -y, -z+1/2'
'y, x, -z+1/2'
'-y, -x, -z+1/2'
'x+1/2, y+1/2, z+1/2'
'-x+1/2, -y+1/2, z+1/2'
'-y+1/2, x+1/2, z+1/2'
'y+1/2, -x+1/2, z+1/2'
'-x+1/2, y+1/2, -z+1'
'x+1/2, -y+1/2, -z+1'
'y+1/2, x+1/2, -z+1'
'-y+1/2, -x+1/2, -z+1'
'-x, -y, -z'
'x, y, -z'
'y, -x, -z'
'-y, x, -z'
'x, -y, z-1/2'
'-x, y, z-1/2'
'-y, -x, z-1/2'
'y, x, z-1/2'
'-x+1/2, -y+1/2, -z+1/2'
'x+1/2, y+1/2, -z+1/2'
'y+1/2, -x+1/2, -z+1/2'
'-y+1/2, x+1/2, -z+1/2'
'x+1/2, -y+1/2, z'
'-x+1/2, y+1/2, z'
'-y+1/2, -x+1/2, z'
'y+1/2, x+1/2, z'

loop_
_atom_site_label
_atom_site_type_symbol
_atom_site_fract_x
_atom_site_fract_y
_atom_site_fract_z
_atom_site_U_iso_or_equiv
_atom_site_adp_type
_atom_site_occupancy
_atom_site_site_symmetry_order
_atom_site_calc_flag
_atom_site_refinement_flags_posn
_atom_site_refinement_flags_adp
_atom_site_refinement_flags_occupancy
_atom_site_disorder_assembly
_atom_site_disorder_group
Fe1 Fe 0.5000 0.5000 0.5000 0.0205(6) Uani 1 8 d S TU P A .
N1 N 0.6388(4) 0.6023(4) 0.5000 0.0365(12) Uani 1 2 d S TU P . .
C1 C 0.7259(4) 0.6356(4) 0.5000 0.0407(13) Uani 1 2 d S TU P . .
C2 C 0.8345(5) 0.6655(5) 0.5000 0.0533(18) Uani 1 4 d S TU P . .
C3 C 0.9187(5) 0.5813(5) 0.5000 0.067(2) Uani 1 4 d S TU P . .
C4 C 1.0291(5) 0.6078(5) 0.5000 0.075(2) Uani 1 2 d S TU P . .
H4 H 1.0500 0.6819 0.5000 0.090 Uiso 1 2 calc RS T P . .
N2 N 0.5000 0.5000 0.4041(4) 0.0392(15) Uani 1 4 d S TU P . .
C5 C 0.4767(10) 0.4112(9) 0.3742(4) 0.0502(17) Uani 0.5 1 d . U . A -1
H5 H 0.4610 0.3469 0.3953 0.060 Uiso 0.5 1 calc R . . A -1
C6 C 0.4741(10) 0.4073(9) 0.3143(5) 0.0555(18) Uani 0.5 1 d . U . A -1
H6 H 0.4549 0.3422 0.2948 0.067 Uiso 0.5 1 calc R . . A -1
C7 C 0.5000 0.5000 0.2824(5) 0.051(2) Uani 1 4 d S TU P . .
N1A N 0.255(6) 0.218(6) 0.171(2) 0.287(18) Uiso 0.25 1 d . . . B -1
H1AA H 0.2977 0.2075 0.1405 0.345 Uiso 0.25 1 calc R . . B -1
H1AB H 0.1890 0.2439 0.1653 0.345 Uiso 0.25 1 calc R . . B -1
C1A C 0.290(4) 0.192(3) 0.2267(19) 0.287(18) Uiso 0.25 1 d G . . B -1
C2A C 0.220(4) 0.202(4) 0.275(2) 0.287(18) Uiso 0.25 1 d G . . B -1
H2A H 0.1501 0.2324 0.2697 0.345 Uiso 0.25 1 calc R . . B -1
C3A C 0.254(6) 0.168(6) 0.330(2) 0.287(18) Uiso 0.25 1 d G . . B -1
H3A H 0.2054 0.1750 0.3620 0.345 Uiso 0.25 1 calc R . . B -1
C4A C 0.356(7) 0.125(6) 0.338(2) 0.287(18) Uiso 0.25 1 d G . . B -1
H4A H 0.3775 0.1010 0.3761 0.345 Uiso 0.25 1 calc R . . B -1
C5A C 0.426(5) 0.117(6) 0.291(3) 0.287(18) Uiso 0.25 1 d G . . B -1
H5A H 0.4962 0.0879 0.2963 0.345 Uiso 0.25 1 calc R . . B -1
C6A C 0.393(4) 0.151(5) 0.236(2) 0.287(18) Uiso 0.25 1 d G . . B -1
H6A H 0.4423 0.1453 0.2039 0.345 Uiso 0.25 1 calc R . . B -1

loop_
_atom_site_aniso_label
_atom_site_aniso_U_11
_atom_site_aniso_U_22
_atom_site_aniso_U_33
_atom_site_aniso_U_23
_atom_site_aniso_U_13
_atom_site_aniso_U_12
Fe1 0.0066(6) 0.0066(6) 0.0483(10) 0.000 0.000 0.000
N1 0.0103(18) 0.0080(19) 0.091(3) 0.000 0.000 -0.0012(14)
C1 0.0105(19) 0.0037(19) 0.108(4) 0.000 0.000 0.0006(16)
C2 0.0096(16) 0.0096(16) 0.141(5) 0.000 0.000 -0.004(2)
C3 0.0134(18) 0.0134(18) 0.174(6) 0.000 0.000 -0.002(2)
C4 0.016(2) 0.014(3) 0.196(6) 0.000 0.000 -0.003(2)
N2 0.034(2) 0.034(2) 0.050(3) 0.000 0.000 0.000
C5 0.061(4) 0.037(3) 0.052(3) 0.000(2) 0.000(3) -0.010(3)
C6 0.069(4) 0.043(3) 0.055(3) -0.004(3) 0.000(3) -0.008(3)
C7 0.052(3) 0.052(3) 0.049(4) 0.000 0.000 0.000

loop_
_atom_type_symbol
_atom_type_description
_atom_type_scat_dispersion_real
_atom_type_scat_dispersion_imag
_atom_type_scat_source
C C 0.0033 0.0016 'International Tables Vol C Tables 4.2.6.8 and 6.1.1.4'
H H 0.0000 0.0000 'International Tables Vol C Tables 4.2.6.8 and 6.1.1.4'
Fe Fe 0.3463 0.8444 'International Tables Vol C Tables 4.2.6.8 and 6.1.1.4'
N N 0.0061 0.0033 'International Tables Vol C Tables 4.2.6.8 and 6.1.1.4'

loop_
_geom_angle_atom_site_label_1
_geom_angle_atom_site_label_2
_geom_angle_atom_site_label_3
_geom_angle
_geom_angle_site_symmetry_1
_geom_angle_site_symmetry_3
N1 Fe1 N1 180.0 . 17_666
N1 Fe1 N1 90.002(1) . 19_566
N1 Fe1 N1 90.000(1) 17_666 19_566
N1 Fe1 N1 89.998(1) . 3_655
N1 Fe1 N1 90.000(1) 17_666 3_655
N1 Fe1 N1 180.0 19_566 3_655
N1 Fe1 N2 90.000(1) . .
N1 Fe1 N2 90.0 3_655 .
N1 Fe1 N2 90.000(1) 17_666 17_666
N1 Fe1 N2 90.0 19_566 .
N1 Fe1 N2 90.000(1) 17_666 .
N1 Fe1 N2 90.000(1) . 17_666
N1 Fe1 N2 90.0 19_566 17_666
N1 Fe1 N2 90.0 3_655 17_666
N2 Fe1 N2 180.0 . 17_666
C1 N1 Fe1 164.5(4) . .
N1 C1 C2 174.5(6) . .
C1 C2 C1 120.8(7) 31_665 .
C1 C2 C3 119.6(3) 31_665 .
C1 C2 C3 119.6(3) . .
C4 C3 C2 121.5(4) . .
C4 C3 C2 121.5(4) 31_665 .
C4 C3 C4 117.0(8) 31_665 .
C3 C4 H4 119.3 . .
C4 C4 C3 121.5(4) 15_545 .
C4 C4 H4 119.3 15_545 .
C5 N2 Fe1 121.1(5) . .
N2 C5 H5 118.3 . .
N2 C5 C6 123.4(10) . .
C6 C5 H5 118.3 . .
C5 C6 H6 120.4 . .
C5 C6 C7 119.3(10) . .
C7 C6 H6 120.4 . .
C6 C7 C7 121.6(6) . 5_655
H1AA N1A H1AB 120.0 . .
C1A N1A H1AA 120.0 . .
C1A N1A H1AB 120.0 . .
N1A C1A C2A 120.8 . .
N1A C1A C6A 120.6 . .
C6A C1A C2A 118.5 . .
C1A C2A H2A 119.9 . .
C3A C2A C1A 120.2 . .
C3A C2A H2A 119.9 . .
C2A C3A H3A 119.4 . .
C4A C3A C2A 121.1 . .
C4A C3A H3A 119.4 . .
C3A C4A H4A 120.6 . .
C3A C4A C5A 118.7 . .
C5A C4A H4A 120.6 . .
C4A C5A H5A 119.7 . .
C6A C5A C4A 120.6 . .
C6A C5A H5A 119.7 . .
C1A C6A H6A 119.6 . .
C5A C6A C1A 120.7 . .
C5A C6A H6A 119.6 . .

loop_
_geom_bond_atom_site_label_1
_geom_bond_atom_site_label_2
_geom_bond_distance
_geom_bond_site_symmetry_2
Fe1 N1 2.128(4) .
Fe1 N1 2.128(4) 17_666
Fe1 N1 2.128(4) 19_566
Fe1 N1 2.128(4) 3_655
Fe1 N2 2.192(8) .
Fe1 N2 2.192(8) 17_666
N1 C1 1.151(7) .
C1 C2 1.390(6) .
C2 C1 1.390(6) 31_665
C2 C3 1.469(12) .
C3 C4 1.401(8) 31_665
C3 C4 1.401(8) .
C4 C4 1.374(14) 15_545
C4 H4 0.9500 .
N2 C5 1.322(11) .
C5 H5 0.9500 .
C5 C6 1.369(15) .
C6 H6 0.9500 .
C6 C7 1.394(12) .
C7 C7 1.48(2) 5_655
N1A H1AA 0.8800 .
N1A H1AB 0.8800 .
N1A C1A 1.3886 .
C1A C2A 1.3987 .
C1A C6A 1.3928 .
C2A H2A 0.9500 .
C2A C3A 1.3855 .
C3A H3A 0.9500 .
C3A C4A 1.3836 .
C4A H4A 0.9500 .
C4A C5A 1.3898 .
C5A H5A 0.9500 .
C5A C6A 1.3849 .
C6A H6A 0.9500 .

loop_
_geom_torsion_atom_site_label_1
_geom_torsion_atom_site_label_2
_geom_torsion_atom_site_label_3
_geom_torsion_atom_site_label_4
_geom_torsion
_geom_torsion_site_symmetry_1
_geom_torsion_site_symmetry_4
Fe1 N2 C5 C6 179.1(9) . .
C1 C2 C3 C4 0.0 . 31_665
C1 C2 C3 C4 0.0 31_665 .
C1 C2 C3 C4 180.0 . .
C1 C2 C3 C4 180.0 31_665 31_665
C2 C3 C4 C4 180.0 . 15_545
C4 C3 C4 C4 0.0 31_665 15_545
N2 C5 C6 C7 1.8(19) . .
C5 C6 C7 C7 179.2(9) . 5_655
N1A C1A C2A C3A 174.8 . .
N1A C1A C6A C5A -174.7 . .
C1A C2A C3A C4A 0.5 . .
C2A C1A C6A C5A 1.9 . .
C2A C3A C4A C5A 0.7 . .
C3A C4A C5A C6A -0.7 . .
C4A C5A C6A C1A -0.7 . .
C6A C1A C2A C3A -1.8 . .
